data_7247056
loop_
_publ_author_name
'Rapeenun, Peerapon'
'Nalaoh, Phattananawee'
'Promarak, Vinich'
'Flood, Adrian E.'

_publ_section_title
;
 Improving aqueous solubility of ciprofloxacin: three different
 stoichiometric hydrated salt forms with oxalic acid
;
_journal_issue 31
_journal_name_full CrystEngComm
_journal_page_first 4461
_journal_page_last 4469
_journal_paper_doi 10.1039/D3CE00514C
_journal_volume 25
_journal_year 2023
_chemical_formula_moiety 'C17 H19 F N3 O3 +, 0.5(C2 H2 O4), C2 H O4 -, H2 O'
_chemical_formula_sum 'C20 H23 F N3 O10'
_chemical_formula_weight 484.41
_chemical_melting_point 505.47
_chemical_name_common 'Bis(Ciprofloxacin) oxalic acid dioxalate dihydrate'
_space_group_crystal_system triclinic
_space_group_IT_number 2
_space_group_name_Hall '-P 1'
_space_group_name_H-M_alt 'P -1'
_atom_sites_solution_hydrogens mixed
_atom_sites_solution_primary iterative
_audit_creation_date 2021-04-10
_audit_creation_method
;
Olex2 1.2
(compiled 2018.05.29 svn.r3508 for OlexSys, GUI svn.r5506)
;
_audit_update_record
;
2021-07-01 deposited with the CCDC.	2023-07-14 downloaded from the CCDC.
;
_cell_angle_alpha 77.766(4)
_cell_angle_beta 89.132(4)
_cell_angle_gamma 82.126(4)
_cell_formula_units_Z 2
_cell_length_a 7.1349(8)
_cell_length_b 11.9568(14)
_cell_length_c 12.3200(13)
_cell_measurement_reflns_used 9916
_cell_measurement_temperature 100.0
_cell_measurement_theta_max 27.17
_cell_measurement_theta_min 2.88
_cell_volume 1017.4(2)
_computing_cell_refinement 'SAINT V8.40B (Bruker, 2016)'
_computing_data_reduction 'SAINT V8.40B (Bruker, 2016)'
_computing_molecular_graphics 'Olex2 (Dolomanov et al., 2009)'
_computing_publication_material 'Olex2 (Dolomanov et al., 2009)'
_computing_structure_refinement 'XL (Sheldrick, 2008)'
_computing_structure_solution 'olex2.solve (Bourhis et al., 2015)'
_diffrn_ambient_temperature 100.0
_diffrn_detector 'Bruker APEX2 area detector'
_diffrn_detector_area_resol_mean 7.9
_diffrn_detector_type 'CCD area detector'
_diffrn_measured_fraction_theta_full 0.999
_diffrn_measured_fraction_theta_max 0.999
_diffrn_measurement_device 'three-circle diffractometer'
_diffrn_measurement_device_type 'Bruker SMART APEX2 area detector'
_diffrn_measurement_method '\w and \f scans'
_diffrn_radiation_monochromator 'mirror optics'
_diffrn_radiation_probe x-ray
_diffrn_radiation_type MoK\a
_diffrn_radiation_wavelength 0.71073
_diffrn_reflns_av_R_equivalents 0.0602
_diffrn_reflns_av_unetI/netI 0.0267
_diffrn_reflns_Laue_measured_fraction_full 0.999
_diffrn_reflns_Laue_measured_fraction_max 0.999
_diffrn_reflns_limit_h_max 9
_diffrn_reflns_limit_h_min -9
_diffrn_reflns_limit_k_max 15
_diffrn_reflns_limit_k_min -15
_diffrn_reflns_limit_l_max 15
_diffrn_reflns_limit_l_min -15
_diffrn_reflns_number 43420
_diffrn_reflns_point_group_measured_fraction_full 0.999
_diffrn_reflns_point_group_measured_fraction_max 0.999
_diffrn_reflns_theta_full 25.242
_diffrn_reflns_theta_max 26.733
_diffrn_reflns_theta_min 2.167
_diffrn_source 'microfocus sealed X-ray tube'
_diffrn_source_type 'Incoatec I\ms'
_diffrn_standards_number 0
_exptl_absorpt_coefficient_mu 0.134
_exptl_absorpt_correction_T_max 0.7455
_exptl_absorpt_correction_T_min 0.6999
_exptl_absorpt_correction_type multi-scan
_exptl_absorpt_process_details
;
SADABS-2016/2 (Bruker,2016/2) was used for absorption correction.
wR2(int) was 0.1736 before and 0.0551 after correction.
The Ratio of minimum to maximum transmission is 0.9388.
The \l/2 correction factor is Not present.
;
_exptl_crystal_colour 'clear light colourless'
_exptl_crystal_colour_lustre clear
_exptl_crystal_colour_modifier light
_exptl_crystal_colour_primary colourless
_exptl_crystal_density_diffrn 1.581
_exptl_crystal_description prism
_exptl_crystal_F_000 506
_exptl_crystal_recrystallization_method 'Re-crystallisation from solvent: Water'
_exptl_crystal_size_max 0.49
_exptl_crystal_size_mid 0.14
_exptl_crystal_size_min 0.06
_refine_diff_density_max 0.302
_refine_diff_density_min -0.246
_refine_diff_density_rms 0.051
_refine_ls_extinction_method none
_refine_ls_goodness_of_fit_ref 1.030
_refine_ls_hydrogen_treatment mixed
_refine_ls_matrix_type full
_refine_ls_number_parameters 332
_refine_ls_number_reflns 4315
_refine_ls_number_restraints 0
_refine_ls_restrained_S_all 1.030
_refine_ls_R_factor_all 0.0475
_refine_ls_R_factor_gt 0.0353
_refine_ls_shift/su_max 0.001
_refine_ls_shift/su_mean 0.000
_refine_ls_structure_factor_coef Fsqd
_refine_ls_weighting_details 'w=1/[\s^2^(Fo^2^)+(0.0460P)^2^+0.4257P] where P=(Fo^2^+2Fc^2^)/3'
_refine_ls_weighting_scheme calc
_refine_ls_wR_factor_gt 0.0864
_refine_ls_wR_factor_ref 0.0916
_reflns_Friedel_coverage 0.000
_reflns_number_gt 3548
_reflns_number_total 4315
_reflns_threshold_expression 'I > 2\s(I)'
_cod_data_source_file d3ce00514c2.cif
_cod_data_source_block mo_adf_20210409_c18run1_moka10
_cod_depositor_comments 'Adding full bibliography for 7247055--7247057.cif.'
_cod_database_code 7247056
_shelx_shelxl_version_number 2018/3
_shelx_space_group_comment
;
The symmetry employed for this shelxl refinement is uniquely defined
by the following loop, which should always be used as a source of
symmetry information in preference to the above space-group names.
They are only intended as comments.
;
_shelx_estimated_absorpt_t_max 0.992
_shelx_estimated_absorpt_t_min 0.937
_olex2_refinement_description
;
1. Fixed Uiso
 At 1.2 times of:
  All C(H) groups, All C(H,H) groups
 At 1.5 times of:
  All O(H) groups
2.a Ternary CH refined with riding coordinates:
 C11(H11)
2.b Secondary CH2 refined with riding coordinates:
 C12(H12A,H12B), C13(H13A,H13B), C14(H14A,H14B), C15(H15A,H15B), C16(H16A,
 H16B), C17(H17A,H17B)
2.c Aromatic/amide H refined with riding coordinates:
 C1(H1), C5(H5), C8(H8)
2.d Idealised tetrahedral OH refined as rotating group:
 O2(H2)
;
_olex2_submission_special_instructions 'No special instructions were received'

loop_
_space_group_symop_operation_xyz
'x, y, z'
'-x, -y, -z'

loop_
_atom_site_label
_atom_site_type_symbol
_atom_site_fract_x
_atom_site_fract_y
_atom_site_fract_z
_atom_site_U_iso_or_equiv
_atom_site_adp_type
_atom_site_occupancy
_atom_site_site_symmetry_order
_atom_site_calc_flag
_atom_site_refinement_flags_posn
_atom_site_refinement_flags_adp
_atom_site_refinement_flags_occupancy
_atom_site_disorder_assembly
_atom_site_disorder_group
F1 F 0.09808(12) 0.45391(7) 0.82060(6) 0.01750(19) Uani 1 1 d . . . . .
O1 O 0.35858(14) 0.29594(8) 0.49321(8) 0.0148(2) Uani 1 1 d . . . . .
O2 O 0.45766(14) 0.28293(8) 0.30126(8) 0.0145(2) Uani 1 1 d . . . . .
H2 H 0.434452 0.266011 0.369378 0.022 Uiso 1 1 calc GR . . . .
O3 O 0.43252(15) 0.43935(8) 0.16591(8) 0.0166(2) Uani 1 1 d . . . . .
N1 N 0.23596(16) 0.64757(9) 0.38554(9) 0.0105(2) Uani 1 1 d . . . . .
N2 N 0.02135(16) 0.69288(10) 0.75179(9) 0.0112(2) Uani 1 1 d . . . . .
N3 N -0.04506(18) 0.86650(10) 0.88117(9) 0.0127(2) Uani 1 1 d . . . . .
H3A H 0.061(3) 0.9016(16) 0.8601(15) 0.025(5) Uiso 1 1 d . . . . .
H3B H -0.115(3) 0.9067(16) 0.9297(15) 0.029(5) Uiso 1 1 d . . . . .
C1 C 0.30310(19) 0.58012(12) 0.31622(11) 0.0112(3) Uani 1 1 d . . . . .
H1 H 0.324281 0.615632 0.241292 0.013 Uiso 1 1 calc R . . . .
C2 C 0.34314(19) 0.46196(12) 0.34771(11) 0.0112(3) Uani 1 1 d . . . . .
C3 C 0.31889(19) 0.40432(12) 0.46045(11) 0.0111(3) Uani 1 1 d . . . . .
C4 C 0.24647(18) 0.47857(11) 0.53520(11) 0.0102(3) Uani 1 1 d . . . . .
C5 C 0.21416(19) 0.43151(12) 0.64740(11) 0.0122(3) Uani 1 1 d . . . . .
H5 H 0.243272 0.350747 0.675894 0.015 Uiso 1 1 calc R . . . .
C6 C 0.14089(19) 0.50260(12) 0.71480(11) 0.0118(3) Uani 1 1 d . . . . .
C7 C 0.10225(19) 0.62450(12) 0.67936(11) 0.0109(3) Uani 1 1 d . . . . .
C8 C 0.14032(19) 0.67046(11) 0.56963(11) 0.0108(3) Uani 1 1 d . . . . .
H8 H 0.120979 0.751873 0.543355 0.013 Uiso 1 1 calc R . . . .
C9 C 0.20678(19) 0.59912(12) 0.49675(10) 0.0103(3) Uani 1 1 d . . . . .
C10 C 0.41381(19) 0.39469(12) 0.26435(11) 0.0120(3) Uani 1 1 d . . . . .
C11 C 0.2056(2) 0.77305(11) 0.34418(11) 0.0122(3) Uani 1 1 d . . . . .
H11 H 0.311659 0.815436 0.357426 0.015 Uiso 1 1 calc R . . . .
C12 C 0.0998(2) 0.81749(12) 0.23672(11) 0.0165(3) Uani 1 1 d . . . . .
H12A H 0.050952 0.760587 0.200598 0.020 Uiso 1 1 calc R . . . .
H12B H 0.141612 0.884422 0.184920 0.020 Uiso 1 1 calc R . . . .
C13 C 0.0100(2) 0.83777(12) 0.34356(11) 0.0145(3) Uani 1 1 d . . . . .
H13A H -0.002928 0.917072 0.357337 0.017 Uiso 1 1 calc R . . . .
H13B H -0.093616 0.793199 0.373019 0.017 Uiso 1 1 calc R . . . .
C14 C -0.0462(2) 0.81409(11) 0.69957(11) 0.0122(3) Uani 1 1 d . . . . .
H14A H -0.123908 0.817254 0.632828 0.015 Uiso 1 1 calc R . . . .
H14B H 0.063236 0.855760 0.676060 0.015 Uiso 1 1 calc R . . . .
C15 C -0.1632(2) 0.87141(12) 0.78138(11) 0.0130(3) Uani 1 1 d . . . . .
H15A H -0.208739 0.952880 0.746361 0.016 Uiso 1 1 calc R . . . .
H15B H -0.274666 0.831225 0.803303 0.016 Uiso 1 1 calc R . . . .
C16 C 0.0225(2) 0.74409(12) 0.93537(11) 0.0147(3) Uani 1 1 d . . . . .
H16A H -0.086983 0.703103 0.960656 0.018 Uiso 1 1 calc R . . . .
H16B H 0.102688 0.741446 1.000981 0.018 Uiso 1 1 calc R . . . .
C17 C 0.1354(2) 0.68587(12) 0.85273(11) 0.0135(3) Uani 1 1 d . . . . .
H17A H 0.249802 0.723592 0.832106 0.016 Uiso 1 1 calc R . . . .
H17B H 0.176885 0.603790 0.887459 0.016 Uiso 1 1 calc R . . . .
O4 O 0.50627(15) 0.98626(9) 0.36225(8) 0.0173(2) Uani 1 1 d . . . . .
H4 H 0.590(3) 0.9968(18) 0.3012(18) 0.044(6) Uiso 1 1 d . . . . .
O5 O 0.72668(15) 1.03361(10) 0.46593(9) 0.0250(3) Uani 1 1 d . . . . .
C18 C 0.5731(2) 1.00716(12) 0.45294(11) 0.0134(3) Uani 1 1 d . . . . .
O6 O 0.56034(15) 0.82193(9) 0.20613(8) 0.0202(2) Uani 1 1 d . . . . .
O7 O 0.62045(15) 0.83093(9) 0.02576(8) 0.0177(2) Uani 1 1 d . . . . .
H7 H 0.567(3) 0.768(2) 0.0356(17) 0.043(6) Uiso 1 1 d . . . . .
O8 O 0.70896(14) 1.02922(8) 0.18454(8) 0.0145(2) Uani 1 1 d . . . . .
O9 O 0.78695(14) 1.01370(8) 0.01221(8) 0.0151(2) Uani 1 1 d . . . . .
C19 C 0.71128(19) 0.98127(12) 0.10259(11) 0.0114(3) Uani 1 1 d . . . . .
C20 C 0.61913(19) 0.86910(12) 0.11852(11) 0.0125(3) Uani 1 1 d . . . . .
O10 O 0.47480(16) 0.64581(9) 0.02357(10) 0.0195(2) Uani 1 1 d . . . . .
H10A H 0.472(3) 0.5834(19) 0.0752(17) 0.037(6) Uiso 1 1 d . . . . .
H10B H 0.506(3) 0.6265(18) -0.0375(19) 0.041(6) Uiso 1 1 d . . . . .

loop_
_atom_site_aniso_label
_atom_site_aniso_U_11
_atom_site_aniso_U_22
_atom_site_aniso_U_33
_atom_site_aniso_U_23
_atom_site_aniso_U_13
_atom_site_aniso_U_12
F1 0.0271(5) 0.0158(4) 0.0088(4) -0.0008(3) 0.0064(3) -0.0038(3)
O1 0.0182(5) 0.0110(5) 0.0145(5) -0.0025(4) 0.0031(4) -0.0003(4)
O2 0.0180(5) 0.0127(5) 0.0135(5) -0.0048(4) 0.0034(4) -0.0011(4)
O3 0.0226(6) 0.0165(5) 0.0112(5) -0.0050(4) 0.0050(4) -0.0014(4)
N1 0.0116(6) 0.0106(6) 0.0098(5) -0.0030(4) 0.0015(4) -0.0020(4)
N2 0.0133(6) 0.0126(6) 0.0081(5) -0.0036(4) 0.0007(4) -0.0004(4)
N3 0.0122(6) 0.0163(6) 0.0116(6) -0.0069(5) 0.0033(5) -0.0030(5)
C1 0.0094(7) 0.0151(7) 0.0100(6) -0.0042(5) 0.0015(5) -0.0026(5)
C2 0.0094(7) 0.0141(7) 0.0110(6) -0.0046(5) 0.0009(5) -0.0018(5)
C3 0.0079(7) 0.0125(7) 0.0138(7) -0.0037(5) 0.0004(5) -0.0026(5)
C4 0.0079(6) 0.0129(7) 0.0104(6) -0.0034(5) 0.0004(5) -0.0019(5)
C5 0.0115(7) 0.0120(7) 0.0132(7) -0.0020(5) -0.0004(5) -0.0026(5)
C6 0.0121(7) 0.0155(7) 0.0074(6) -0.0003(5) 0.0013(5) -0.0039(5)
C7 0.0081(7) 0.0153(7) 0.0110(6) -0.0057(5) 0.0003(5) -0.0029(5)
C8 0.0096(7) 0.0113(6) 0.0118(6) -0.0028(5) 0.0004(5) -0.0021(5)
C9 0.0088(7) 0.0143(7) 0.0088(6) -0.0033(5) 0.0007(5) -0.0035(5)
C10 0.0087(7) 0.0142(7) 0.0143(7) -0.0053(5) 0.0009(5) -0.0023(5)
C11 0.0156(7) 0.0092(6) 0.0119(6) -0.0022(5) 0.0028(5) -0.0021(5)
C12 0.0229(8) 0.0134(7) 0.0117(7) -0.0014(5) 0.0012(6) 0.0006(6)
C13 0.0166(7) 0.0123(7) 0.0140(7) -0.0029(5) 0.0029(5) 0.0005(5)
C14 0.0139(7) 0.0123(7) 0.0107(6) -0.0034(5) 0.0013(5) -0.0011(5)
C15 0.0129(7) 0.0146(7) 0.0126(7) -0.0055(5) 0.0009(5) -0.0019(5)
C16 0.0166(7) 0.0171(7) 0.0103(6) -0.0040(5) 0.0013(5) 0.0003(6)
C17 0.0125(7) 0.0178(7) 0.0109(6) -0.0057(5) -0.0003(5) -0.0005(5)
O4 0.0167(5) 0.0279(6) 0.0090(5) -0.0060(4) 0.0033(4) -0.0059(4)
O5 0.0177(6) 0.0436(7) 0.0191(6) -0.0133(5) 0.0067(4) -0.0135(5)
C18 0.0140(7) 0.0132(7) 0.0124(7) -0.0028(5) 0.0016(5) -0.0002(5)
O6 0.0250(6) 0.0216(6) 0.0151(5) -0.0035(4) 0.0058(4) -0.0088(4)
O7 0.0215(6) 0.0194(6) 0.0164(5) -0.0092(4) 0.0067(4) -0.0095(5)
O8 0.0164(5) 0.0184(5) 0.0106(5) -0.0061(4) 0.0033(4) -0.0046(4)
O9 0.0178(5) 0.0165(5) 0.0121(5) -0.0045(4) 0.0057(4) -0.0040(4)
C19 0.0088(7) 0.0141(7) 0.0106(6) -0.0027(5) 0.0006(5) 0.0013(5)
C20 0.0091(7) 0.0159(7) 0.0126(7) -0.0042(5) 0.0007(5) 0.0002(5)
O10 0.0307(6) 0.0160(6) 0.0139(5) -0.0058(4) 0.0028(4) -0.0068(5)

loop_
_atom_type_symbol
_atom_type_description
_atom_type_scat_dispersion_real
_atom_type_scat_dispersion_imag
_atom_type_scat_source
C C 0.0033 0.0016 'International Tables Vol C Tables 4.2.6.8 and 6.1.1.4'
H H 0.0000 0.0000 'International Tables Vol C Tables 4.2.6.8 and 6.1.1.4'
F F 0.0171 0.0103 'International Tables Vol C Tables 4.2.6.8 and 6.1.1.4'
N N 0.0061 0.0033 'International Tables Vol C Tables 4.2.6.8 and 6.1.1.4'
O O 0.0106 0.0060 'International Tables Vol C Tables 4.2.6.8 and 6.1.1.4'

loop_
_geom_angle_atom_site_label_1
_geom_angle_atom_site_label_2
_geom_angle_atom_site_label_3
_geom_angle
_geom_angle_site_symmetry_1
_geom_angle_site_symmetry_3
_geom_angle_publ_flag
C1 N1 C9 120.12(11) . . ?
C1 N1 C11 118.76(11) . . ?
C9 N1 C11 121.00(11) . . ?
C7 N2 C14 115.32(10) . . ?
C7 N2 C17 114.82(11) . . ?
C14 N2 C17 110.72(11) . . ?
C15 N3 C16 110.27(11) . . ?
N1 C1 C2 123.36(12) . . ?
C1 C2 C3 120.59(12) . . ?
C1 C2 C10 119.30(12) . . ?
C3 C2 C10 120.11(12) . . ?
O1 C3 C2 122.43(12) . . ?
O1 C3 C4 122.02(12) . . ?
C2 C3 C4 115.55(12) . . ?
C5 C4 C3 120.64(12) . . ?
C5 C4 C9 118.65(12) . . ?
C9 C4 C3 120.72(12) . . ?
C6 C5 C4 119.44(12) . . ?
F1 C6 C5 118.13(12) . . ?
F1 C6 C7 118.48(11) . . ?
C5 C6 C7 123.37(12) . . ?
N2 C7 C6 120.70(12) . . ?
C8 C7 N2 122.47(12) . . ?
C8 C7 C6 116.77(12) . . ?
C7 C8 C9 121.20(12) . . ?
N1 C9 C4 119.64(12) . . ?
N1 C9 C8 119.90(12) . . ?
C8 C9 C4 120.46(12) . . ?
O2 C10 C2 116.04(12) . . ?
O3 C10 O2 121.12(12) . . ?
O3 C10 C2 122.83(12) . . ?
N1 C11 C12 117.10(12) . . ?
N1 C11 C13 119.50(12) . . ?
C12 C11 C13 60.45(9) . . ?
C11 C12 C13 60.00(9) . . ?
C11 C13 C12 59.54(9) . . ?
N2 C14 C15 109.74(11) . . ?
N3 C15 C14 109.31(11) . . ?
N3 C16 C17 109.08(11) . . ?
N2 C17 C16 111.00(11) . . ?
O4 C18 C18 110.90(15) . 2_676 ?
O5 C18 O4 126.81(13) . . ?
O5 C18 C18 122.29(16) . 2_676 ?
O8 C19 C20 116.86(11) . . ?
O9 C19 O8 125.71(13) . . ?
O9 C19 C20 117.37(12) . . ?
O6 C20 O7 125.21(13) . . ?
O6 C20 C19 123.51(12) . . ?
O7 C20 C19 111.24(11) . . ?

loop_
_geom_bond_atom_site_label_1
_geom_bond_atom_site_label_2
_geom_bond_distance
_geom_bond_site_symmetry_2
_geom_bond_publ_flag
F1 C6 1.3587(15) . ?
O1 C3 1.2663(17) . ?
O2 C10 1.3125(17) . ?
O3 C10 1.2304(17) . ?
N1 C1 1.3353(17) . ?
N1 C9 1.3942(17) . ?
N1 C11 1.4656(17) . ?
N2 C7 1.4008(16) . ?
N2 C14 1.4729(17) . ?
N2 C17 1.4778(17) . ?
N3 C15 1.4872(18) . ?
N3 C16 1.4908(18) . ?
C1 C2 1.3743(19) . ?
C2 C3 1.4332(19) . ?
C2 C10 1.4762(18) . ?
C3 C4 1.4524(18) . ?
C4 C5 1.4060(19) . ?
C4 C9 1.4090(19) . ?
C5 C6 1.3600(19) . ?
C6 C7 1.4194(19) . ?
C7 C8 1.3850(18) . ?
C8 C9 1.3998(18) . ?
C11 C12 1.4925(19) . ?
C11 C13 1.4995(19) . ?
C12 C13 1.5063(19) . ?
C14 C15 1.5142(18) . ?
C16 C17 1.5139(18) . ?
O4 C18 1.3058(17) . ?
O5 C18 1.2033(18) . ?
C18 C18 1.546(3) 2_676 ?
O6 C20 1.2051(17) . ?
O7 C20 1.3168(17) . ?
O8 C19 1.2612(16) . ?
O9 C19 1.2401(16) . ?
C19 C20 1.548(2) . ?
